data_7015286
loop_
_publ_author_name
'H\"anninen, Mikko M'
'Sillanp\"a\"a, Reijo'
'Kivel\"a, Henri'
'Lehtonen, Ari'

_publ_section_title
;
 Imidotungsten(VI) complexes with chelating amino and imino phenolates.
;
_journal_issue 12
_journal_name_full 'Dalton transactions (Cambridge, England : 2003)'
_journal_page_first 2868
_journal_page_last 2874
_journal_paper_doi 10.1039/c0dt01438a
_journal_volume 40
_journal_year 2011
_chemical_absolute_configuration ad
_chemical_compound_source 'synthesis as described'
_chemical_formula_moiety 'C27 H31 Cl3 N2 O W'
_chemical_formula_sum 'C27 H31 Cl3 N2 O W'
_chemical_formula_weight 689.74
_chemical_name_systematic
;
?
;
_space_group_IT_number 14
_symmetry_cell_setting monoclinic
_symmetry_Int_Tables_number 14
_symmetry_space_group_name_Hall '-P 2yn'
_symmetry_space_group_name_H-M 'P 1 21/n 1'
_atom_sites_solution_hydrogens geom
_atom_sites_solution_primary direct
_atom_sites_solution_secondary difmap
_audit_conform_dict_location ftp://ftp.iucr.org/pub/cif_core.dic
_audit_conform_dict_name cif_core.dic
_audit_conform_dict_version 2.4
_audit_creation_date 2010-02-26T11:20:20-00:00
_audit_creation_method 'WinGX routine CIF_UPDATE'
_cell_angle_alpha 90.000(5)
_cell_angle_beta 105.262(5)
_cell_angle_gamma 90.000(5)
_cell_formula_units_Z 4
_cell_length_a 13.780(5)
_cell_length_b 14.203(5)
_cell_length_c 14.757(5)
_cell_measurement_reflns_used 6927
_cell_measurement_temperature 123(2)
_cell_measurement_theta_max 28.7
_cell_measurement_theta_min 0.407
_cell_measurement_wavelength 0.71073
_cell_volume 2786.3(17)
_computing_cell_refinement 'HKL Scalepack (Otwinowski & Minor 1997)'
_computing_data_collection 'Collect (Bruker AXS BV, 1997-2004)'
_computing_data_reduction 'HKL Denzo and Scalepack (Otwinowski & Minor 1997)'
_computing_molecular_graphics 'Ortep-3 for Windows (Farrugia, 1997)'
_computing_publication_material 'WinGX publication routines (Farrugia, 1999)'
_computing_structure_refinement 'SHELXL-97 (Sheldrick, 2008)'
_diffrn_ambient_temperature 123(2)
_diffrn_detector 'CCD plate'
_diffrn_detector_area_resol_mean 9
_diffrn_measured_fraction_theta_full 0.999
_diffrn_measured_fraction_theta_max 0.999
_diffrn_measurement_device '95mm CCD camera on \k-goniostat'
_diffrn_measurement_device_type KappaCCD
_diffrn_measurement_method 'CCD rotation images, thick slices'
_diffrn_orient_matrix_type 'by Bruker AXS Collect from scalepack cell'
_diffrn_orient_matrix_UB_11 -0.512378E-1
_diffrn_orient_matrix_UB_12 0.69829E-2
_diffrn_orient_matrix_UB_13 -0.240688E-1
_diffrn_orient_matrix_UB_21 -0.254772E-1
_diffrn_orient_matrix_UB_22 0.682264E-1
_diffrn_orient_matrix_UB_23 0.25042E-1
_diffrn_orient_matrix_UB_31 0.280113E-1
_diffrn_orient_matrix_UB_32 0.748272E-1
_diffrn_orient_matrix_UB_33 -0.205868E-1
_diffrn_radiation_monochromator 'horizonally mounted graphite crystal'
_diffrn_radiation_probe x-ray
_diffrn_radiation_type MoK\a
_diffrn_radiation_wavelength 0.71073
_diffrn_reflns_av_R_equivalents 0.031
_diffrn_reflns_av_unetI/netI 0.0372
_diffrn_reflns_limit_h_max 16
_diffrn_reflns_limit_h_min -14
_diffrn_reflns_limit_k_max 16
_diffrn_reflns_limit_k_min -17
_diffrn_reflns_limit_l_max 14
_diffrn_reflns_limit_l_min -18
_diffrn_reflns_number 18167
_diffrn_reflns_theta_full 26
_diffrn_reflns_theta_max 26
_diffrn_reflns_theta_min 2.1
_diffrn_source 'Enraf Nonius FR590'
_exptl_absorpt_coefficient_mu 4.455
_exptl_absorpt_correction_T_max 0.7458
_exptl_absorpt_correction_T_min 0.5345
_exptl_absorpt_correction_type multi-scan
_exptl_absorpt_process_details '(SADABS; Sheldrick, 2008)'
_exptl_crystal_colour 'dark red'
_exptl_crystal_density_diffrn 1.644
_exptl_crystal_density_method 'not measured'
_exptl_crystal_description prism
_exptl_crystal_F_000 1360
_exptl_crystal_size_max 0.4
_exptl_crystal_size_mid 0.36
_exptl_crystal_size_min 0.24
_refine_diff_density_max 0.568
_refine_diff_density_min -0.594
_refine_diff_density_rms 0.092
_refine_ls_extinction_method none
_refine_ls_goodness_of_fit_ref 1.067
_refine_ls_hydrogen_treatment constr
_refine_ls_matrix_type full
_refine_ls_number_parameters 313
_refine_ls_number_reflns 5464
_refine_ls_number_restraints 0
_refine_ls_restrained_S_all 1.067
_refine_ls_R_factor_all 0.0271
_refine_ls_R_factor_gt 0.0228
_refine_ls_shift/su_max 0.001
_refine_ls_shift/su_mean 0
_refine_ls_structure_factor_coef Fsqd
_refine_ls_weighting_details 'calc w=1/[\s^2^(Fo^2^)+(0.0000P)^2^+3.0891P] where P=(Fo^2^+2Fc^2^)/3'
_refine_ls_weighting_scheme calc
_refine_ls_wR_factor_gt 0.0494
_refine_ls_wR_factor_ref 0.0507
_reflns_number_gt 4949
_reflns_number_total 5464
_reflns_threshold_expression >2\s(I)
_cod_data_source_file c0dt01438a.txt
_cod_data_source_block import
_cod_original_sg_symbol_Hall '-P 2yn '
_cod_original_sg_symbol_H-M p_1_21/n_1
_cod_database_code 7015286

loop_
_symmetry_equiv_pos_as_xyz
'x, y, z'
'-x+1/2, y+1/2, -z+1/2'
'-x, -y, -z'
'x-1/2, -y-1/2, z-1/2'

loop_
_atom_site_label
_atom_site_type_symbol
_atom_site_fract_x
_atom_site_fract_y
_atom_site_fract_z
_atom_site_U_iso_or_equiv
_atom_site_adp_type
_atom_site_occupancy
_atom_site_symmetry_multiplicity
_atom_site_calc_flag
_atom_site_refinement_flags
_atom_site_disorder_assembly
_atom_site_disorder_group
W1 W 0.280943(8) 0.434092(8) 0.103173(8) 0.01651(5) Uani 1 1 d . . .
Cl1 Cl 0.24933(6) 0.50343(6) 0.23736(5) 0.02721(18) Uani 1 1 d . . .
Cl3 Cl 0.33703(6) 0.39787(6) -0.03094(5) 0.02902(18) Uani 1 1 d . . .
Cl2 Cl 0.16869(6) 0.54000(6) 0.01101(5) 0.02737(18) Uani 1 1 d . . .
N1 N 0.19610(17) 0.34240(18) 0.09701(16) 0.0194(5) Uani 1 1 d . . .
N8 N 0.40091(18) 0.55288(17) 0.12189(17) 0.0188(5) Uani 1 1 d . . .
O1 O 0.39343(14) 0.37093(14) 0.17864(13) 0.0196(4) Uani 1 1 d . . .
C3 C 0.6442(2) 0.3075(2) 0.30965(18) 0.0176(6) Uani 1 1 d . . .
H3 H 0.6781 0.2574 0.3447 0.021 Uiso 1 1 calc R . .
C2 C 0.5408(2) 0.2991(2) 0.27160(18) 0.0164(6) Uani 1 1 d . . .
C14 C 0.3734(3) 0.6667(3) -0.0072(2) 0.0308(8) Uani 1 1 d . . .
H14 H 0.387 0.6197 -0.046 0.037 Uiso 1 1 calc R . .
C4 C 0.7004(2) 0.3867(2) 0.29844(19) 0.0183(6) Uani 1 1 d . . .
C7 C 0.4950(2) 0.5431(2) 0.1651(2) 0.0187(6) Uani 1 1 d . . .
H7 H 0.5357 0.5955 0.1663 0.022 Uiso 1 1 calc R . .
C26 C -0.0310(3) 0.1472(3) 0.0853(2) 0.0341(9) Uani 1 1 d . . .
H26 H -0.0823 0.1038 0.0824 0.041 Uiso 1 1 calc R . .
C6 C 0.5440(2) 0.4596(2) 0.2117(2) 0.0180(6) Uani 1 1 d . . .
C19 C 0.8155(2) 0.3846(2) 0.3381(2) 0.0249(7) Uani 1 1 d . . .
C9 C 0.3751(2) 0.6471(2) 0.0847(2) 0.0189(6) Uani 1 1 d . . .
C24 C 0.1413(2) 0.1803(2) 0.0916(2) 0.0277(7) Uani 1 1 d . . .
H24 H 0.2057 0.1596 0.093 0.033 Uiso 1 1 calc R . .
C23 C 0.1215(2) 0.2757(2) 0.09408(19) 0.0180(6) Uani 1 1 d . . .
C16 C 0.4395(2) 0.1643(2) 0.1865(2) 0.0221(7) Uani 1 1 d . . .
H16A H 0.494 0.1493 0.1597 0.033 Uiso 1 1 calc R . .
H16B H 0.3942 0.207 0.1458 0.033 Uiso 1 1 calc R . .
H16C H 0.4043 0.1076 0.1936 0.033 Uiso 1 1 calc R . .
C10 C 0.3541(2) 0.7156(2) 0.1426(2) 0.0264(7) Uani 1 1 d . . .
H10 H 0.355 0.7013 0.2043 0.032 Uiso 1 1 calc R . .
C1 C 0.4928(2) 0.3768(2) 0.22074(19) 0.0168(6) Uani 1 1 d . . .
C5 C 0.6487(2) 0.4630(2) 0.25067(19) 0.0197(6) Uani 1 1 d . . .
H5 H 0.6838 0.5174 0.2442 0.024 Uiso 1 1 calc R . .
C27 C -0.0505(2) 0.2419(3) 0.0882(2) 0.0320(8) Uani 1 1 d . . .
H27 H -0.1151 0.2621 0.0868 0.038 Uiso 1 1 calc R . .
C28 C 0.0251(2) 0.3075(3) 0.0932(2) 0.0258(7) Uani 1 1 d . . .
H28 H 0.012 0.3715 0.0959 0.031 Uiso 1 1 calc R . .
C15 C 0.4814(2) 0.2105(2) 0.28312(19) 0.0175(6) Uani 1 1 d . . .
C18 C 0.3955(2) 0.2360(2) 0.3277(2) 0.0238(7) Uani 1 1 d . . .
H18A H 0.3653 0.1793 0.343 0.036 Uiso 1 1 calc R . .
H18B H 0.3458 0.2725 0.284 0.036 Uiso 1 1 calc R . .
H18C H 0.422 0.272 0.3838 0.036 Uiso 1 1 calc R . .
C11 C 0.3316(3) 0.8066(3) 0.1080(3) 0.0332(8) Uani 1 1 d . . .
H11 H 0.3171 0.8535 0.1465 0.04 Uiso 1 1 calc R . .
C22 C 0.8416(2) 0.3756(3) 0.4450(2) 0.0337(9) Uani 1 1 d . . .
H22A H 0.9134 0.3729 0.4696 0.051 Uiso 1 1 calc R . .
H22B H 0.8121 0.3192 0.4616 0.051 Uiso 1 1 calc R . .
H22C H 0.8158 0.4291 0.4709 0.051 Uiso 1 1 calc R . .
C17 C 0.5484(2) 0.1381(2) 0.3474(2) 0.0230(7) Uani 1 1 d . . .
H17A H 0.6029 0.1206 0.3216 0.035 Uiso 1 1 calc R . .
H17B H 0.5094 0.0832 0.3524 0.035 Uiso 1 1 calc R . .
H17C H 0.5749 0.1649 0.4087 0.035 Uiso 1 1 calc R . .
C12 C 0.3308(2) 0.8266(2) 0.0161(3) 0.0327(8) Uani 1 1 d . . .
H12 H 0.3165 0.8873 -0.0071 0.039 Uiso 1 1 calc R . .
C25 C 0.0646(3) 0.1160(3) 0.0869(3) 0.0365(9) Uani 1 1 d . . .
H25 H 0.0774 0.0519 0.0848 0.044 Uiso 1 1 calc R . .
C13 C 0.3511(3) 0.7572(3) -0.0408(2) 0.0344(9) Uani 1 1 d . . .
H13 H 0.3499 0.7711 -0.1026 0.041 Uiso 1 1 calc R . .
C21 C 0.8570(2) 0.2996(3) 0.2966(3) 0.0382(9) Uani 1 1 d . . .
H21A H 0.8399 0.305 0.2294 0.057 Uiso 1 1 calc R . .
H21B H 0.8283 0.2429 0.3137 0.057 Uiso 1 1 calc R . .
H21C H 0.9288 0.2976 0.3206 0.057 Uiso 1 1 calc R . .
C20 C 0.8643(2) 0.4735(3) 0.3119(3) 0.0402(10) Uani 1 1 d . . .
H20A H 0.8493 0.4786 0.2448 0.06 Uiso 1 1 calc R . .
H20B H 0.9358 0.4702 0.3378 0.06 Uiso 1 1 calc R . .
H20C H 0.8384 0.5276 0.3368 0.06 Uiso 1 1 calc R . .

loop_
_atom_site_aniso_label
_atom_site_aniso_U_11
_atom_site_aniso_U_22
_atom_site_aniso_U_33
_atom_site_aniso_U_23
_atom_site_aniso_U_13
_atom_site_aniso_U_12
W1 0.01505(7) 0.01320(8) 0.02038(7) 0.00086(5) 0.00310(4) 0.00124(5)
Cl1 0.0300(4) 0.0264(5) 0.0278(4) -0.0048(3) 0.0120(3) -0.0011(3)
Cl3 0.0376(5) 0.0242(4) 0.0294(4) -0.0061(3) 0.0160(3) -0.0034(4)
Cl2 0.0233(4) 0.0191(4) 0.0336(4) 0.0043(3) -0.0032(3) 0.0032(3)
N1 0.0174(13) 0.0199(15) 0.0206(12) 0.0002(11) 0.0046(10) 0.0048(11)
N8 0.0211(14) 0.0138(14) 0.0224(13) -0.0001(10) 0.0074(10) 0.0023(10)
O1 0.0174(10) 0.0154(11) 0.0245(11) 0.0033(9) 0.0026(8) 0.0002(9)
C3 0.0181(15) 0.0192(17) 0.0153(13) 0.0027(12) 0.0041(11) 0.0033(13)
C2 0.0191(15) 0.0162(16) 0.0151(13) -0.0011(12) 0.0069(11) 0.0016(12)
C14 0.038(2) 0.026(2) 0.0321(18) 0.0043(15) 0.0155(14) 0.0068(16)
C4 0.0185(15) 0.0197(17) 0.0173(14) 0.0014(12) 0.0056(11) -0.0009(13)
C7 0.0221(16) 0.0129(16) 0.0219(15) 0.0003(12) 0.0072(12) -0.0022(12)
C26 0.0303(19) 0.039(2) 0.0294(18) 0.0092(16) 0.0021(14) -0.0165(17)
C6 0.0201(15) 0.0140(16) 0.0208(14) 0.0026(12) 0.0071(11) 0.0026(12)
C19 0.0160(15) 0.0275(19) 0.0293(17) 0.0116(14) 0.0027(12) -0.0015(13)
C9 0.0166(15) 0.0138(16) 0.0263(15) 0.0040(12) 0.0056(11) -0.0011(12)
C24 0.0213(16) 0.0213(19) 0.0376(18) 0.0011(15) 0.0023(13) 0.0020(14)
C23 0.0185(15) 0.0181(16) 0.0161(14) 0.0037(12) 0.0020(11) -0.0046(12)
C16 0.0231(16) 0.0184(17) 0.0233(15) -0.0017(13) 0.0035(12) -0.0016(13)
C10 0.0312(18) 0.0196(18) 0.0303(17) 0.0011(14) 0.0114(13) 0.0000(14)
C1 0.0152(14) 0.0177(16) 0.0178(14) -0.0021(12) 0.0051(11) 0.0015(12)
C5 0.0224(16) 0.0173(16) 0.0207(15) 0.0017(12) 0.0078(12) -0.0042(13)
C27 0.0220(17) 0.045(2) 0.0317(18) 0.0012(16) 0.0110(13) -0.0044(16)
C28 0.0213(16) 0.0292(19) 0.0264(16) 0.0024(14) 0.0056(12) 0.0025(14)
C15 0.0192(15) 0.0143(16) 0.0186(14) -0.0020(12) 0.0045(11) -0.0010(12)
C18 0.0259(17) 0.0213(18) 0.0278(16) 0.0044(14) 0.0133(13) 0.0001(14)
C11 0.0318(19) 0.0202(19) 0.053(2) -0.0008(17) 0.0207(16) 0.0047(15)
C22 0.0275(18) 0.036(2) 0.0317(18) 0.0062(16) -0.0033(14) -0.0056(16)
C17 0.0251(16) 0.0180(17) 0.0248(16) 0.0056(13) 0.0044(12) -0.0021(13)
C12 0.0284(18) 0.0170(18) 0.054(2) 0.0143(16) 0.0128(15) 0.0024(14)
C25 0.039(2) 0.021(2) 0.043(2) 0.0048(16) 0.0000(16) -0.0051(16)
C13 0.038(2) 0.032(2) 0.0350(19) 0.0167(16) 0.0124(15) 0.0040(17)
C21 0.0199(17) 0.048(3) 0.048(2) 0.0030(19) 0.0117(15) 0.0075(17)
C20 0.0188(18) 0.041(2) 0.056(2) 0.0196(19) 0.0010(16) -0.0062(16)

loop_
_atom_type_symbol
_atom_type_description
_atom_type_scat_dispersion_real
_atom_type_scat_dispersion_imag
_atom_type_scat_source
C C 0.0033 0.0016 'International Tables Vol C Tables 4.2.6.8 and 6.1.1.4'
H H 0 0 'International Tables Vol C Tables 4.2.6.8 and 6.1.1.4'
N N 0.0061 0.0033 'International Tables Vol C Tables 4.2.6.8 and 6.1.1.4'
O O 0.0106 0.006 'International Tables Vol C Tables 4.2.6.8 and 6.1.1.4'
Cl Cl 0.1484 0.1585 'International Tables Vol C Tables 4.2.6.8 and 6.1.1.4'
W W -0.849 6.8722 'International Tables Vol C Tables 4.2.6.8 and 6.1.1.4'

loop_
_geom_angle_atom_site_label_1
_geom_angle_atom_site_label_2
_geom_angle_atom_site_label_3
_geom_angle
_geom_angle_site_symmetry_1
_geom_angle_site_symmetry_3
_geom_angle_publ_flag
N1 W1 O1 96.42(10) . . ?
N1 W1 Cl2 96.87(8) . . ?
O1 W1 Cl2 166.70(6) . . ?
N1 W1 N8 175.91(9) . . ?
O1 W1 N8 80.01(9) . . ?
Cl2 W1 N8 86.72(7) . . ?
N1 W1 Cl1 94.97(8) . . ?
O1 W1 Cl1 90.44(7) . . ?
Cl2 W1 Cl1 88.82(4) . . ?
N8 W1 Cl1 83.09(7) . . ?
N1 W1 Cl3 99.04(8) . . ?
O1 W1 Cl3 89.53(7) . . ?
Cl2 W1 Cl3 87.98(4) . . ?
N8 W1 Cl3 83.02(7) . . ?
Cl1 W1 Cl3 165.91(3) . . ?
C23 N1 W1 174.2(2) . . ?
C7 N8 C9 113.5(2) . . ?
C7 N8 W1 124.7(2) . . ?
C9 N8 W1 121.78(18) . . ?
C1 O1 W1 145.22(19) . . ?
C2 C3 C4 124.1(3) . . ?
C3 C2 C1 115.9(3) . . ?
C3 C2 C15 123.0(3) . . ?
C1 C2 C15 121.0(2) . . ?
C9 C14 C13 119.0(3) . . ?
C5 C4 C3 117.6(3) . . ?
C5 C4 C19 123.3(3) . . ?
C3 C4 C19 119.1(3) . . ?
N8 C7 C6 127.2(3) . . ?
C27 C26 C25 120.4(3) . . ?
C1 C6 C5 118.7(3) . . ?
C1 C6 C7 123.5(3) . . ?
C5 C6 C7 117.8(3) . . ?
C20 C19 C22 109.3(3) . . ?
C20 C19 C21 108.4(3) . . ?
C22 C19 C21 109.6(3) . . ?
C20 C19 C4 111.5(3) . . ?
C22 C19 C4 109.4(3) . . ?
C21 C19 C4 108.6(3) . . ?
C10 C9 C14 121.2(3) . . ?
C10 C9 N8 119.1(3) . . ?
C14 C9 N8 119.7(3) . . ?
C23 C24 C25 119.6(3) . . ?
C24 C23 N1 121.2(3) . . ?
C24 C23 C28 120.6(3) . . ?
N1 C23 C28 118.2(3) . . ?
C9 C10 C11 119.4(3) . . ?
O1 C1 C6 119.0(3) . . ?
O1 C1 C2 118.5(3) . . ?
C6 C1 C2 122.4(3) . . ?
C4 C5 C6 121.1(3) . . ?
C26 C27 C28 120.6(3) . . ?
C27 C28 C23 118.8(3) . . ?
C17 C15 C2 111.5(2) . . ?
C17 C15 C16 107.7(2) . . ?
C2 C15 C16 109.2(2) . . ?
C17 C15 C18 107.3(2) . . ?
C2 C15 C18 110.3(2) . . ?
C16 C15 C18 110.7(2) . . ?
C12 C11 C10 119.5(3) . . ?
C13 C12 C11 120.2(3) . . ?
C24 C25 C26 120.0(3) . . ?
C12 C13 C14 120.7(3) . . ?

loop_
_geom_bond_atom_site_label_1
_geom_bond_atom_site_label_2
_geom_bond_distance
_geom_bond_site_symmetry_2
_geom_bond_publ_flag
W1 N1 1.736(3) . ?
W1 O1 1.8812(19) . ?
W1 Cl2 2.3232(9) . ?
W1 N8 2.327(3) . ?
W1 Cl1 2.3527(10) . ?
W1 Cl3 2.3630(10) . ?
N1 C23 1.390(4) . ?
N8 C7 1.294(4) . ?
N8 C9 1.455(4) . ?
O1 C1 1.349(3) . ?
C3 C2 1.392(4) . ?
C3 C4 1.400(4) . ?
C2 C1 1.400(4) . ?
C2 C15 1.534(4) . ?
C14 C9 1.379(4) . ?
C14 C13 1.383(5) . ?
C4 C5 1.383(4) . ?
C4 C19 1.540(4) . ?
C7 C6 1.445(4) . ?
C26 C27 1.375(5) . ?
C26 C25 1.384(5) . ?
C6 C1 1.396(4) . ?
C6 C5 1.407(4) . ?
C19 C20 1.526(5) . ?
C19 C22 1.529(4) . ?
C19 C21 1.531(5) . ?
C9 C10 1.374(4) . ?
C24 C23 1.384(4) . ?
C24 C25 1.384(5) . ?
C23 C28 1.400(4) . ?
C16 C15 1.538(4) . ?
C10 C11 1.395(5) . ?
C27 C28 1.385(5) . ?
C15 C17 1.534(4) . ?
C15 C18 1.541(4) . ?
C11 C12 1.383(5) . ?
C12 C13 1.370(5) . ?

loop_
_geom_torsion_atom_site_label_1
_geom_torsion_atom_site_label_2
_geom_torsion_atom_site_label_3
_geom_torsion_atom_site_label_4
_geom_torsion
_geom_torsion_site_symmetry_1
_geom_torsion_site_symmetry_2
_geom_torsion_site_symmetry_3
_geom_torsion_site_symmetry_4
_geom_torsion_publ_flag
O1 W1 N1 C23 134(2) . . . . ?
Cl2 W1 N1 C23 -47(2) . . . . ?
N8 W1 N1 C23 104(2) . . . . ?
Cl1 W1 N1 C23 43(2) . . . . ?
Cl3 W1 N1 C23 -136(2) . . . . ?
N1 W1 N8 C7 33.8(15) . . . . ?
O1 W1 N8 C7 4.1(2) . . . . ?
Cl2 W1 N8 C7 -175.0(2) . . . . ?
Cl1 W1 N8 C7 95.8(2) . . . . ?
Cl3 W1 N8 C7 -86.6(2) . . . . ?
N1 W1 N8 C9 -146.2(13) . . . . ?
O1 W1 N8 C9 -175.9(2) . . . . ?
Cl2 W1 N8 C9 5.0(2) . . . . ?
Cl1 W1 N8 C9 -84.2(2) . . . . ?
Cl3 W1 N8 C9 93.4(2) . . . . ?
N1 W1 O1 C1 177.9(3) . . . . ?
Cl2 W1 O1 C1 -0.3(6) . . . . ?
N8 W1 O1 C1 -4.1(3) . . . . ?
Cl1 W1 O1 C1 -87.0(3) . . . . ?
Cl3 W1 O1 C1 78.9(3) . . . . ?
C4 C3 C2 C1 -1.1(4) . . . . ?
C4 C3 C2 C15 178.6(3) . . . . ?
C2 C3 C4 C5 3.5(4) . . . . ?
C2 C3 C4 C19 -175.7(3) . . . . ?
C9 N8 C7 C6 178.3(3) . . . . ?
W1 N8 C7 C6 -1.7(4) . . . . ?
N8 C7 C6 C1 -3.7(5) . . . . ?
N8 C7 C6 C5 177.0(3) . . . . ?
C5 C4 C19 C20 -3.9(4) . . . . ?
C3 C4 C19 C20 175.2(3) . . . . ?
C5 C4 C19 C22 117.1(3) . . . . ?
C3 C4 C19 C22 -63.8(4) . . . . ?
C5 C4 C19 C21 -123.3(3) . . . . ?
C3 C4 C19 C21 55.8(4) . . . . ?
C13 C14 C9 C10 0.6(5) . . . . ?
C13 C14 C9 N8 -178.4(3) . . . . ?
C7 N8 C9 C10 -84.5(3) . . . . ?
W1 N8 C9 C10 95.5(3) . . . . ?
C7 N8 C9 C14 94.6(3) . . . . ?
W1 N8 C9 C14 -85.4(3) . . . . ?
C25 C24 C23 N1 -178.8(3) . . . . ?
C25 C24 C23 C28 0.8(5) . . . . ?
W1 N1 C23 C24 -168.9(19) . . . . ?
W1 N1 C23 C28 11(2) . . . . ?
C14 C9 C10 C11 -0.5(5) . . . . ?
N8 C9 C10 C11 178.5(3) . . . . ?
W1 O1 C1 C6 0.6(5) . . . . ?
W1 O1 C1 C2 -179.0(2) . . . . ?
C5 C6 C1 O1 -175.9(3) . . . . ?
C7 C6 C1 O1 4.8(4) . . . . ?
C5 C6 C1 C2 3.6(4) . . . . ?
C7 C6 C1 C2 -175.6(3) . . . . ?
C3 C2 C1 O1 177.0(2) . . . . ?
C15 C2 C1 O1 -2.7(4) . . . . ?
C3 C2 C1 C6 -2.6(4) . . . . ?
C15 C2 C1 C6 177.7(3) . . . . ?
C3 C4 C5 C6 -2.4(4) . . . . ?
C19 C4 C5 C6 176.7(3) . . . . ?
C1 C6 C5 C4 -1.0(4) . . . . ?
C7 C6 C5 C4 178.3(3) . . . . ?
C25 C26 C27 C28 -0.4(5) . . . . ?
C26 C27 C28 C23 0.8(5) . . . . ?
C24 C23 C28 C27 -1.0(4) . . . . ?
N1 C23 C28 C27 178.6(3) . . . . ?
C3 C2 C15 C17 4.6(4) . . . . ?
C1 C2 C15 C17 -175.7(3) . . . . ?
C3 C2 C15 C16 -114.3(3) . . . . ?
C1 C2 C15 C16 65.3(3) . . . . ?
C3 C2 C15 C18 123.8(3) . . . . ?
C1 C2 C15 C18 -56.5(3) . . . . ?
C9 C10 C11 C12 -0.1(5) . . . . ?
C10 C11 C12 C13 0.7(5) . . . . ?
C23 C24 C25 C26 -0.4(5) . . . . ?
C27 C26 C25 C24 0.1(5) . . . . ?
C11 C12 C13 C14 -0.6(5) . . . . ?
C9 C14 C13 C12 -0.1(5) . . . . ?
